data_8103263
loop_
_publ_author_name
'Hai-Xing Liu'

_publ_section_title
;
 Crystal structure of diammonium hexaaquazinc(II)
 bis[(?12-molybdato)-tetracosa(?2-oxo)-dodecaoxo-dodecatungsten] ---
 ammonia --- water (1:4:36), [NH4]2[Zn(H2O)6][(MoW12O40)2] &#x2022; 4NH3
 &#x2022; 36H2O
;
_journal_issue 4
_journal_name_full 'Zeitschrift f\"ur Kristallographie - New Crystal Structures'
_journal_page_first 441
_journal_volume 226
_journal_year 2011
_chemical_formula_sum 'H104 Mo2 N6 O122 W24 Zn'
_chemical_formula_weight 6810.54
_space_group_IT_number 225
_symmetry_cell_setting cubic
_symmetry_space_group_name_Hall '-F 4 2 3'
_symmetry_space_group_name_H-M 'F m -3 m'
_atom_sites_solution_hydrogens geom
_atom_sites_solution_primary direct
_atom_sites_solution_secondary difmap
_audit_creation_method SHELXL-97
_cell_angle_alpha 90.00
_cell_angle_beta 90.00
_cell_angle_gamma 90.00
_cell_formula_units_Z 4
_cell_length_a 22.540(2)
_cell_length_b 22.540(2)
_cell_length_c 22.540(2)
_cell_measurement_reflns_used 3644
_cell_measurement_temperature 298(2)
_cell_measurement_theta_max 28.302
_cell_measurement_theta_min 2.562
_cell_volume 11451.5(18)
_computing_cell_refinement 'Bruker SMART'
_computing_data_collection 'Bruker SMART'
_computing_data_reduction 'Bruker SAINT'
_computing_molecular_graphics 'Bruker SHELXTL'
_computing_publication_material 'Bruker SHELXTL'
_computing_structure_refinement 'SHELXL-97 (Sheldrick, 1997)'
_computing_structure_solution 'SHELXS-97 (Sheldrick, 1990)'
_diffrn_ambient_temperature 298(2)
_diffrn_measured_fraction_theta_full 1.000
_diffrn_measured_fraction_theta_max 1.000
_diffrn_measurement_device_type 'CCD area detector'
_diffrn_measurement_method 'phi and omega scans'
_diffrn_radiation_monochromator graphite
_diffrn_radiation_source 'fine-focus sealed tube'
_diffrn_radiation_type MoK\a
_diffrn_radiation_wavelength 0.71073
_diffrn_reflns_av_R_equivalents 0.0798
_diffrn_reflns_av_sigmaI/netI 0.0254
_diffrn_reflns_limit_h_max 21
_diffrn_reflns_limit_h_min -26
_diffrn_reflns_limit_k_max 26
_diffrn_reflns_limit_k_min -20
_diffrn_reflns_limit_l_max 26
_diffrn_reflns_limit_l_min -23
_diffrn_reflns_number 11936
_diffrn_reflns_theta_full 25.03
_diffrn_reflns_theta_max 25.03
_diffrn_reflns_theta_min 1.56
_exptl_absorpt_coefficient_mu 24.534
_exptl_absorpt_correction_T_max 0.2162
_exptl_absorpt_correction_T_min 0.1928
_exptl_absorpt_correction_type multi-scan
_exptl_absorpt_process_details sadabs
_exptl_crystal_density_diffrn 3.950
_exptl_crystal_density_method 'not measured'
_exptl_crystal_F_000 12048
_exptl_crystal_size_max 0.10
_exptl_crystal_size_mid 0.10
_exptl_crystal_size_min 0.09
_refine_diff_density_max 2.451
_refine_diff_density_min -3.463
_refine_diff_density_rms 0.359
_refine_ls_extinction_coef 0.000020(3)
_refine_ls_extinction_expression Fc^*^=kFc[1+0.001xFc^2^\l^3^/sin(2\q)]^-1/4^
_refine_ls_extinction_method SHELXL
_refine_ls_goodness_of_fit_ref 1.314
_refine_ls_hydrogen_treatment mixed
_refine_ls_matrix_type full
_refine_ls_number_parameters 56
_refine_ls_number_reflns 568
_refine_ls_number_restraints 0
_refine_ls_restrained_S_all 1.314
_refine_ls_R_factor_all 0.0513
_refine_ls_R_factor_gt 0.0410
_refine_ls_shift/su_max 0.001
_refine_ls_shift/su_mean 0.000
_refine_ls_structure_factor_coef Fsqd
_refine_ls_weighting_details 'calc w=1/[\s^2^(Fo^2^)+(0.0390P)^2^+2504.4106P] where P=(Fo^2^+2Fc^2^)/3'
_refine_ls_weighting_scheme calc
_refine_ls_wR_factor_gt 0.1147
_refine_ls_wR_factor_ref 0.1264
_reflns_number_gt 488
_reflns_number_total 568
_reflns_threshold_expression >2sigma(I)
_cod_data_source_file 710062.cff
_cod_data_source_block 081125g
_cod_depositor_comments
;
The following automatic conversions were performed:

'_symmetry_cell_setting' value 'Cubic' changed to 'cubic' according
to /home/saulius/struct/CIF-dictionaries/cif_core.dic dictionary
named 'cif_core.dic' version 2.4.1 from 2010-06-29.

Automatic conversion script
Id: cif_fix_values 1715 2011-07-08 13:25:40Z adriana 
;
_cod_original_cell_volume 11452(2)
_cod_original_sg_symbol_H-M Fm-3m
_cod_database_code 8103263

loop_
_symmetry_equiv_pos_as_xyz
'x, y, z'
'-y, x, z'
'-x, -y, z'
'y, -x, z'
'x, -y, -z'
'y, x, -z'
'-x, y, -z'
'-y, -x, -z'
'z, x, y'
'-x, z, y'
'-z, -x, y'
'x, -z, y'
'z, -x, -y'
'x, z, -y'
'-z, x, -y'
'-x, -z, -y'
'y, z, x'
'-z, -y, -x'
'-z, y, x'
'z, y, -x'
'z, -y, x'
'y, -z, -x'
'-y, -z, x'
'-y, z, -x'
'x, y+1/2, z+1/2'
'-y, x+1/2, z+1/2'
'-x, -y+1/2, z+1/2'
'y, -x+1/2, z+1/2'
'x, -y+1/2, -z+1/2'
'y, x+1/2, -z+1/2'
'-x, y+1/2, -z+1/2'
'-y, -x+1/2, -z+1/2'
'z, x+1/2, y+1/2'
'-x, z+1/2, y+1/2'
'-z, -x+1/2, y+1/2'
'x, -z+1/2, y+1/2'
'z, -x+1/2, -y+1/2'
'x, z+1/2, -y+1/2'
'-z, x+1/2, -y+1/2'
'-x, -z+1/2, -y+1/2'
'y, z+1/2, x+1/2'
'-z, -y+1/2, -x+1/2'
'-z, y+1/2, x+1/2'
'z, y+1/2, -x+1/2'
'z, -y+1/2, x+1/2'
'y, -z+1/2, -x+1/2'
'-y, -z+1/2, x+1/2'
'-y, z+1/2, -x+1/2'
'x+1/2, y, z+1/2'
'-y+1/2, x, z+1/2'
'-x+1/2, -y, z+1/2'
'y+1/2, -x, z+1/2'
'x+1/2, -y, -z+1/2'
'y+1/2, x, -z+1/2'
'-x+1/2, y, -z+1/2'
'-y+1/2, -x, -z+1/2'
'z+1/2, x, y+1/2'
'-x+1/2, z, y+1/2'
'-z+1/2, -x, y+1/2'
'x+1/2, -z, y+1/2'
'z+1/2, -x, -y+1/2'
'x+1/2, z, -y+1/2'
'-z+1/2, x, -y+1/2'
'-x+1/2, -z, -y+1/2'
'y+1/2, z, x+1/2'
'-z+1/2, -y, -x+1/2'
'-z+1/2, y, x+1/2'
'z+1/2, y, -x+1/2'
'z+1/2, -y, x+1/2'
'y+1/2, -z, -x+1/2'
'-y+1/2, -z, x+1/2'
'-y+1/2, z, -x+1/2'
'x+1/2, y+1/2, z'
'-y+1/2, x+1/2, z'
'-x+1/2, -y+1/2, z'
'y+1/2, -x+1/2, z'
'x+1/2, -y+1/2, -z'
'y+1/2, x+1/2, -z'
'-x+1/2, y+1/2, -z'
'-y+1/2, -x+1/2, -z'
'z+1/2, x+1/2, y'
'-x+1/2, z+1/2, y'
'-z+1/2, -x+1/2, y'
'x+1/2, -z+1/2, y'
'z+1/2, -x+1/2, -y'
'x+1/2, z+1/2, -y'
'-z+1/2, x+1/2, -y'
'-x+1/2, -z+1/2, -y'
'y+1/2, z+1/2, x'
'-z+1/2, -y+1/2, -x'
'-z+1/2, y+1/2, x'
'z+1/2, y+1/2, -x'
'z+1/2, -y+1/2, x'
'y+1/2, -z+1/2, -x'
'-y+1/2, -z+1/2, x'
'-y+1/2, z+1/2, -x'
'-x, -y, -z'
'y, -x, -z'
'x, y, -z'
'-y, x, -z'
'-x, y, z'
'-y, -x, z'
'x, -y, z'
'y, x, z'
'-z, -x, -y'
'x, -z, -y'
'z, x, -y'
'-x, z, -y'
'-z, x, y'
'-x, -z, y'
'z, -x, y'
'x, z, y'
'-y, -z, -x'
'z, y, x'
'z, -y, -x'
'-z, -y, x'
'-z, y, -x'
'-y, z, x'
'y, z, -x'
'y, -z, x'
'-x, -y+1/2, -z+1/2'
'y, -x+1/2, -z+1/2'
'x, y+1/2, -z+1/2'
'-y, x+1/2, -z+1/2'
'-x, y+1/2, z+1/2'
'-y, -x+1/2, z+1/2'
'x, -y+1/2, z+1/2'
'y, x+1/2, z+1/2'
'-z, -x+1/2, -y+1/2'
'x, -z+1/2, -y+1/2'
'z, x+1/2, -y+1/2'
'-x, z+1/2, -y+1/2'
'-z, x+1/2, y+1/2'
'-x, -z+1/2, y+1/2'
'z, -x+1/2, y+1/2'
'x, z+1/2, y+1/2'
'-y, -z+1/2, -x+1/2'
'z, y+1/2, x+1/2'
'z, -y+1/2, -x+1/2'
'-z, -y+1/2, x+1/2'
'-z, y+1/2, -x+1/2'
'-y, z+1/2, x+1/2'
'y, z+1/2, -x+1/2'
'y, -z+1/2, x+1/2'
'-x+1/2, -y, -z+1/2'
'y+1/2, -x, -z+1/2'
'x+1/2, y, -z+1/2'
'-y+1/2, x, -z+1/2'
'-x+1/2, y, z+1/2'
'-y+1/2, -x, z+1/2'
'x+1/2, -y, z+1/2'
'y+1/2, x, z+1/2'
'-z+1/2, -x, -y+1/2'
'x+1/2, -z, -y+1/2'
'z+1/2, x, -y+1/2'
'-x+1/2, z, -y+1/2'
'-z+1/2, x, y+1/2'
'-x+1/2, -z, y+1/2'
'z+1/2, -x, y+1/2'
'x+1/2, z, y+1/2'
'-y+1/2, -z, -x+1/2'
'z+1/2, y, x+1/2'
'z+1/2, -y, -x+1/2'
'-z+1/2, -y, x+1/2'
'-z+1/2, y, -x+1/2'
'-y+1/2, z, x+1/2'
'y+1/2, z, -x+1/2'
'y+1/2, -z, x+1/2'
'-x+1/2, -y+1/2, -z'
'y+1/2, -x+1/2, -z'
'x+1/2, y+1/2, -z'
'-y+1/2, x+1/2, -z'
'-x+1/2, y+1/2, z'
'-y+1/2, -x+1/2, z'
'x+1/2, -y+1/2, z'
'y+1/2, x+1/2, z'
'-z+1/2, -x+1/2, -y'
'x+1/2, -z+1/2, -y'
'z+1/2, x+1/2, -y'
'-x+1/2, z+1/2, -y'
'-z+1/2, x+1/2, y'
'-x+1/2, -z+1/2, y'
'z+1/2, -x+1/2, y'
'x+1/2, z+1/2, y'
'-y+1/2, -z+1/2, -x'
'z+1/2, y+1/2, x'
'z+1/2, -y+1/2, -x'
'-z+1/2, -y+1/2, x'
'-z+1/2, y+1/2, -x'
'-y+1/2, z+1/2, x'
'y+1/2, z+1/2, -x'
'y+1/2, -z+1/2, x'

loop_
_atom_site_label
_atom_site_type_symbol
_atom_site_fract_x
_atom_site_fract_y
_atom_site_fract_z
_atom_site_U_iso_or_equiv
_atom_site_adp_type
_atom_site_occupancy
_atom_site_symmetry_multiplicity
_atom_site_calc_flag
_atom_site_refinement_flags
W1 W 0.25708(4) 0.36025(3) 0.86025(3) 0.0215(4) Uani 1 2 d S
Mo1 Mo 0.2500 0.2500 0.7500 0.0246(15) Uani 1 24 d S
Zn1 Zn 0.5000 0.5000 0.0000 0.030(3) Uani 1 48 d S
N1 N 0.5000 0.5000 0.786(2) 0.042(11) Uani 1 8 d S
H1A H 0.4695 0.4806 0.7752 0.051 Uiso 0.17 1 d PR
H1B H 0.5000 0.5000 0.8235 0.051 Uiso 1 8 d SR
H1C H 0.5000 0.5336 0.7688 0.051 Uiso 0.25 2 d SPR
O1 O 0.2993(6) 0.2993(6) 0.7993(6) 0.021(5) Uani 1 6 d S
O2 O 0.2018(4) 0.2982(4) 0.8803(6) 0.023(3) Uani 1 2 d S
O3 O 0.3194(5) 0.4066(7) 0.8194(5) 0.031(4) Uani 1 2 d S
O4 O 0.2385(7) 0.4142(5) 0.9142(5) 0.038(4) Uani 1 2 d S
O5 O 0.4753(17) 0.4753(17) 0.088(3) 0.033(15) Uani 0.25 2 d SP
H5 H 0.4408 0.4844 0.1001 0.039 Uiso 0.25 1 d PR
O6 O 0.2500 0.5000 0.7500 0.053(10) Uani 1 8 d S
H6 H 0.2343 0.5305 0.7343 0.063 Uiso 0.50 2 d SPR
O7 O 0.3741(9) 0.5000 0.8741(9) 0.048(7) Uani 1 4 d S
H7 H 0.3584 0.4694 0.8584 0.02(6) Uiso 1 2 d SR
O8 O 0.1457(10) 0.5000 0.8543(10) 0.072(9) Uani 1 4 d S
H8C H 0.1723 0.4772 0.8685 0.086 Uiso 0.25 1 d PR
H8D H 0.1175 0.5000 0.8825 0.086 Uiso 1 4 d SR
O9 O 0.065(2) 0.5000 0.935(2) 0.08(2) Uani 0.50 4 d SP
H9C H 0.0273 0.5000 0.9300 0.097 Uiso 0.50 2 d SPR

loop_
_atom_site_aniso_label
_atom_site_aniso_U_11
_atom_site_aniso_U_22
_atom_site_aniso_U_33
_atom_site_aniso_U_23
_atom_site_aniso_U_13
_atom_site_aniso_U_12
W1 0.0247(6) 0.0198(5) 0.0198(5) -0.0053(3) 0.0004(2) 0.0004(2)
Mo1 0.0246(15) 0.0246(15) 0.0246(15) 0.000 0.000 0.000
Zn1 0.030(3) 0.030(3) 0.030(3) 0.000 0.000 0.000
N1 0.040(15) 0.040(15) 0.05(3) 0.000 0.000 0.000
O1 0.021(5) 0.021(5) 0.021(5) -0.001(6) -0.001(6) -0.001(6)
O2 0.023(5) 0.023(5) 0.023(7) -0.001(4) 0.001(4) 0.000(6)
O3 0.033(5) 0.029(8) 0.033(5) 0.000(5) -0.004(7) 0.000(5)
O4 0.049(11) 0.033(6) 0.033(6) -0.012(8) 0.000(5) 0.000(5)
O5 0.03(2) 0.03(2) 0.03(3) 0.001(18) 0.001(18) 0.00(2)
O6 0.053(16) 0.05(3) 0.053(16) 0.000 0.00(2) 0.000
O7 0.052(10) 0.041(16) 0.052(10) 0.000 0.013(14) 0.000
O8 0.071(14) 0.07(2) 0.071(14) 0.000 0.002(18) 0.000
O9 0.08(3) 0.08(5) 0.08(3) 0.000 0.00(4) 0.000

loop_
_atom_type_symbol
_atom_type_description
_atom_type_scat_dispersion_real
_atom_type_scat_dispersion_imag
_atom_type_scat_source
H H 0.0000 0.0000 'International Tables Vol C Tables 4.2.6.8 and 6.1.1.4'
N N 0.0061 0.0033 'International Tables Vol C Tables 4.2.6.8 and 6.1.1.4'
O O 0.0106 0.0060 'International Tables Vol C Tables 4.2.6.8 and 6.1.1.4'
W W -0.8490 6.8722 'International Tables Vol C Tables 4.2.6.8 and 6.1.1.4'
Zn Zn 0.2839 1.4301 'International Tables Vol C Tables 4.2.6.8 and 6.1.1.4'
Mo Mo -1.6832 0.6857 'International Tables Vol C Tables 4.2.6.8 and 6.1.1.4'

loop_
_geom_angle_atom_site_label_1
_geom_angle_atom_site_label_2
_geom_angle_atom_site_label_3
_geom_angle
_geom_angle_site_symmetry_1
_geom_angle_site_symmetry_3
O4 W1 O2 100.6(6) . 136_545
O4 W1 O2 100.6(6) . .
O2 W1 O2 85.5(8) 136_545 .
O4 W1 O3 97.2(5) . .
O2 W1 O3 89.9(6) 136_545 .
O2 W1 O3 162.2(5) . .
O4 W1 O3 97.2(5) . 57_455
O2 W1 O3 162.2(5) 136_545 57_455
O2 W1 O3 89.9(6) . 57_455
O3 W1 O3 89.2(9) . 57_455
O4 W1 O1 167.6(8) . .
O2 W1 O1 88.5(6) 136_545 .
O2 W1 O1 88.5(6) . .
O3 W1 O1 74.2(5) . .
O3 W1 O1 74.2(5) 57_455 .
O1 Mo1 O1 109.471(4) . 148_556
O1 Mo1 O1 109.5 . 75
O1 Mo1 O1 109.471(1) 148_556 75
O1 Mo1 O1 109.471(6) . 122_556
O1 Mo1 O1 109.471(1) 148_556 122_556
O1 Mo1 O1 109.5 75 122_556
O5 Zn1 O5 30(2) 157_554 63
O5 Zn1 O5 30(2) 157_554 59_564
O5 Zn1 O5 43(3) 63 59_564
O5 Zn1 O5 43(3) 157_554 153_565
O5 Zn1 O5 30(2) 63 153_565
O5 Zn1 O5 30(2) 59_564 153_565
O5 Zn1 O5 56(2) 157_554 99
O5 Zn1 O5 86.1(5) 63 99
O5 Zn1 O5 65.3(11) 59_564 99
O5 Zn1 O5 93.9(5) 153_565 99
O5 Zn1 O5 56(2) 157_554 36_554
O5 Zn1 O5 65.3(11) 63 36_554
O5 Zn1 O5 86.1(5) 59_564 36_554
O5 Zn1 O5 93.9(5) 153_565 36_554
O5 Zn1 O5 56(2) 99 36_554
O5 Zn1 O5 65.3(11) 157_554 98_565
O5 Zn1 O5 93.9(5) 63 98_565
O5 Zn1 O5 56(2) 59_564 98_565
O5 Zn1 O5 86.1(5) 153_565 98_565
O5 Zn1 O5 30(2) 99 98_565
O5 Zn1 O5 86.1(5) 36_554 98_565
O5 Zn1 O5 93.9(5) 157_554 4_565
O5 Zn1 O5 65.3(11) 63 4_565
O5 Zn1 O5 86.1(5) 59_564 4_565
O5 Zn1 O5 56(2) 153_565 4_565
O5 Zn1 O5 150(2) 99 4_565
O5 Zn1 O5 114.7(11) 36_554 4_565
O5 Zn1 O5 137(3) 98_565 4_565
O5 Zn1 O5 93.9(5) 157_554 38
O5 Zn1 O5 86.1(5) 63 38
O5 Zn1 O5 65.3(11) 59_564 38
O5 Zn1 O5 56(2) 153_565 38
O5 Zn1 O5 114.7(11) 99 38
O5 Zn1 O5 150(2) 36_554 38
O5 Zn1 O5 86.1(5) 98_565 38
O5 Zn1 O5 56(2) 4_565 38
O5 Zn1 O5 65.3(11) 157_554 130
O5 Zn1 O5 56(2) 63 130
O5 Zn1 O5 93.9(5) 59_564 130
O5 Zn1 O5 86.1(5) 153_565 130
O5 Zn1 O5 86.1(5) 99 130
O5 Zn1 O5 30(2) 36_554 130
O5 Zn1 O5 114.7(11) 98_565 130
O5 Zn1 O5 86.1(5) 4_565 130
O5 Zn1 O5 137(3) 38 130
O5 Zn1 O5 124(2) 157_554 3_665
O5 Zn1 O5 93.9(5) 63 3_665
O5 Zn1 O5 114.7(11) 59_564 3_665
O5 Zn1 O5 86.1(5) 153_565 3_665
O5 Zn1 O5 180(2) 99 3_665
O5 Zn1 O5 124(2) 36_554 3_665
O5 Zn1 O5 150(2) 98_565 3_665
O5 Zn1 O5 30(2) 4_565 3_665
O5 Zn1 O5 65.3(11) 38 3_665
O5 Zn1 O5 93.9(5) 130 3_665
O5 Zn1 O5 86.1(5) 157_554 136_554
O5 Zn1 O5 93.9(5) 63 136_554
O5 Zn1 O5 56(2) 59_564 136_554
O5 Zn1 O5 65.3(11) 153_565 136_554
O5 Zn1 O5 86.1(5) 99 136_554
O5 Zn1 O5 137(3) 36_554 136_554
O5 Zn1 O5 56(2) 98_565 136_554
O5 Zn1 O5 86.1(5) 4_565 136_554
O5 Zn1 O5 30(2) 38 136_554
O5 Zn1 O5 150(2) 130 136_554
O5 Zn1 O5 93.9(5) 3_665 136_554
H1A N1 H1B 106.6 . .
H1A N1 H1C 109.2 . .
H1B N1 H1C 117.0 . .
Mo1 O1 W1 118.6(6) . .
Mo1 O1 W1 118.6(6) . 41_545
W1 O1 W1 99.0(7) . 41_545
Mo1 O1 W1 118.6(6) . 104
W1 O1 W1 99.0(7) . 104
W1 O1 W1 99.0(7) 41_545 104
W1 O2 W1 152.1(8) 174 .
W1 O3 W1 112.5(7) . 41_545
O5 O5 O5 90.00(3) 4_565 2_655
O5 O5 O5 45.000(8) 4_565 3_665
O5 O5 O5 45.000(3) 2_655 3_665
O5 O5 Zn1 74.8(10) 4_565 .
O5 O5 Zn1 74.8(10) 2_655 .
O5 O5 Zn1 68.3(15) 3_665 .
O5 O5 H5 76.1 4_565 .
O5 O5 H5 155.8 2_655 .
O5 O5 H5 118.3 3_665 .
Zn1 O5 H5 118.9 . .
H8C O8 H8D 103.5 . .

loop_
_geom_bond_atom_site_label_1
_geom_bond_atom_site_label_2
_geom_bond_distance
_geom_bond_site_symmetry_2
W1 O4 1.770(16) .
W1 O2 1.927(3) 136_545
W1 O2 1.927(3) .
W1 O3 1.978(9) .
W1 O3 1.978(8) 57_455
W1 O1 2.163(11) .
Mo1 O1 1.93(2) .
Mo1 O1 1.93(2) 148_556
Mo1 O1 1.93(2) 75
Mo1 O1 1.93(2) 122_556
Zn1 O5 2.13(6) 157_554
Zn1 O5 2.13(6) 63
Zn1 O5 2.13(6) 59_564
Zn1 O5 2.13(6) 153_565
Zn1 O5 2.13(6) 99
Zn1 O5 2.13(6) 36_554
Zn1 O5 2.13(6) 98_565
Zn1 O5 2.13(6) 4_565
Zn1 O5 2.13(6) 38
Zn1 O5 2.13(6) 130
Zn1 O5 2.13(6) 3_665
Zn1 O5 2.13(6) 136_554
N1 H1A 0.8500 .
N1 H1B 0.8468 .
N1 H1C 0.8499 .
O1 W1 2.163(11) 41_545
O1 W1 2.163(11) 104
O2 W1 1.927(3) 174
O3 W1 1.978(8) 41_545
O5 O5 1.11(8) 4_565
O5 O5 1.11(8) 2_655
O5 O5 1.57(11) 3_665
O5 H5 0.8519 .
O6 H6 0.8500 .
O7 H7 0.8501 .
O8 H8C 0.8531 .
O8 H8D 0.8970 .
O9 H9C 0.8485 .

loop_
_geom_torsion_atom_site_label_1
_geom_torsion_atom_site_label_2
_geom_torsion_atom_site_label_3
_geom_torsion_atom_site_label_4
_geom_torsion
_geom_torsion_site_symmetry_1
_geom_torsion_site_symmetry_4
O1 Mo1 O1 W1 60.000(1) 148_556 .
O1 Mo1 O1 W1 -60.0 75 .
O1 Mo1 O1 W1 180.0 122_556 .
O1 Mo1 O1 W1 -60.0 148_556 41_545
O1 Mo1 O1 W1 180.0 75 41_545
O1 Mo1 O1 W1 60.0 122_556 41_545
O1 Mo1 O1 W1 180.0 148_556 104
O1 Mo1 O1 W1 60.0 75 104
O1 Mo1 O1 W1 -60.000(1) 122_556 104
O4 W1 O1 Mo1 180(38) . .
O2 W1 O1 Mo1 -42.8(4) 136_545 .
O2 W1 O1 Mo1 42.8(4) . .
O3 W1 O1 Mo1 -133.1(5) . .
O3 W1 O1 Mo1 133.1(5) 57_455 .
O4 W1 O1 W1 -50.3(5) . 41_545
O2 W1 O1 W1 86.9(6) 136_545 41_545
O2 W1 O1 W1 172.5(6) . 41_545
O3 W1 O1 W1 -3.4(6) . 41_545
O3 W1 O1 W1 -97.2(8) 57_455 41_545
O4 W1 O1 W1 50.3(5) . 104
O2 W1 O1 W1 -172.5(6) 136_545 104
O2 W1 O1 W1 -86.9(6) . 104
O3 W1 O1 W1 97.2(8) . 104
O3 W1 O1 W1 3.4(6) 57_455 104
O4 W1 O2 W1 126.1(17) . 174
O2 W1 O2 W1 26(2) 136_545 174
O3 W1 O2 W1 -49(3) . 174
O3 W1 O2 W1 -136.6(17) 57_455 174
O1 W1 O2 W1 -62.4(17) . 174
O4 W1 O3 W1 174.9(7) . 41_545
O2 W1 O3 W1 -84.4(8) 136_545 41_545
O2 W1 O3 W1 -9(2) . 41_545
O3 W1 O3 W1 77.8(8) 57_455 41_545
O1 W1 O3 W1 4.0(7) . 41_545
O5 Zn1 O5 O5 -104.7(9) 157_554 4_565
O5 Zn1 O5 O5 -98.34(15) 63 4_565
O5 Zn1 O5 O5 -75.3(9) 59_564 4_565
O5 Zn1 O5 O5 -65(2) 153_565 4_565
O5 Zn1 O5 O5 -132.9(3) 99 4_565
O5 Zn1 O5 O5 -161.1(15) 36_554 4_565
O5 Zn1 O5 O5 -85.8(6) 98_565 4_565
O5 Zn1 O5 O5 -10.5(3) 38 4_565
O5 Zn1 O5 O5 -167.4(8) 130 4_565
O5 Zn1 O5 O5 47.1(3) 3_665 4_565
O5 Zn1 O5 O5 -20.8(19) 136_554 4_565
O5 Zn1 O5 O5 161.1(15) 157_554 2_655
O5 Zn1 O5 O5 167.4(7) 63 2_655
O5 Zn1 O5 O5 -169.5(3) 59_564 2_655
O5 Zn1 O5 O5 -159.2(19) 153_565 2_655
O5 Zn1 O5 O5 132.9(3) 99 2_655
O5 Zn1 O5 O5 104.7(9) 36_554 2_655
O5 Zn1 O5 O5 180.000(1) 98_565 2_655
O5 Zn1 O5 O5 -94.2(6) 4_565 2_655
O5 Zn1 O5 O5 -104.7(9) 38 2_655
O5 Zn1 O5 O5 98.34(16) 130 2_655
O5 Zn1 O5 O5 -47.1(3) 3_665 2_655
O5 Zn1 O5 O5 -115(2) 136_554 2_655
O5 Zn1 O5 O5 -151.8(12) 157_554 3_665
O5 Zn1 O5 O5 -145.5(4) 63 3_665
O5 Zn1 O5 O5 -122.4(6) 59_564 3_665
O5 Zn1 O5 O5 -112(2) 153_565 3_665
O5 Zn1 O5 O5 180.000(9) 99 3_665
O5 Zn1 O5 O5 151.8(12) 36_554 3_665
O5 Zn1 O5 O5 -132.9(3) 98_565 3_665
O5 Zn1 O5 O5 -47.1(3) 4_565 3_665
O5 Zn1 O5 O5 -57.6(6) 38 3_665
O5 Zn1 O5 O5 145.5(5) 130 3_665
O5 Zn1 O5 O5 -68(2) 136_554 3_665
